data_2238234
loop_
_publ_author_name
'Gangadharan, Rajeswari'
'Sethusankar, K.'
'Kiruthika, Selvarangam E.'
'Perumal, P. T.'

_publ_section_title
;
 Methyl
 4-anilino-2',5-dioxo-1',2'-dihydro-5<i>H</i>-spiro[furan-2,3'-indole]-3-carboxylate
;
_journal_coeditor_code RK2403
_journal_issue 7
_journal_name_full 'Acta Crystallographica Section E'
_journal_page_first o1055
_journal_paper_doi 10.1107/S1600536813014967
_journal_volume 69
_journal_year 2013
_chemical_formula_iupac 'C19 H14 N2 O5'
_chemical_formula_moiety 'C19 H14 N2 O5'
_chemical_formula_sum 'C19 H14 N2 O5'
_chemical_formula_weight 350.32
_chemical_name_systematic 'Methyl 4-anilino-2',5-dioxo-1',2'-dihydro-5<i>H</i>-spiro[furan-2,3'-indole]-3-carboxylate'
_space_group_IT_number 14
_symmetry_cell_setting monoclinic
_symmetry_space_group_name_Hall '-P 2ybc'
_symmetry_space_group_name_H-M 'P 1 21/c 1'
_atom_sites_solution_hydrogens geom
_atom_sites_solution_primary direct
_atom_sites_solution_secondary difmap
_audit_creation_method SHELXL97
_cell_angle_alpha 90.00
_cell_angle_beta 114.813(2)
_cell_angle_gamma 90.00
_cell_formula_units_Z 4
_cell_length_a 12.1713(6)
_cell_length_b 13.6144(7)
_cell_length_c 10.9602(6)
_cell_measurement_reflns_used 3502
_cell_measurement_temperature 296(2)
_cell_measurement_theta_max 31.00
_cell_measurement_theta_min 2.37
_cell_volume 1648.50(15)
_computing_cell_refinement '<i>SAINT</i>    (Bruker,    2008)'
_computing_data_collection '<i>APEX2</i>    (Bruker,    2008)'
_computing_data_reduction '<i>SAINT</i>    (Bruker,    2008)'
_computing_molecular_graphics '<i>ORTEP-3 for Windows</i> (Farrugia,  1997)'
_computing_publication_material '<i>SHELXL97</i> (Sheldrick, 2008) and <i>PLATON</i> (Spek, 2009)'
_computing_structure_refinement '<i>SHELXL97</i> (Sheldrick, 2008)'
_computing_structure_solution '<i>SHELXS97</i> (Sheldrick, 2008)'
_diffrn_ambient_temperature 296(2)
_diffrn_measured_fraction_theta_full 1.000
_diffrn_measured_fraction_theta_max 0.983
_diffrn_measurement_device_type 'Bruker SMART APEXII CCD'
_diffrn_measurement_method '\w-- and \f--scans'
_diffrn_radiation_monochromator graphite
_diffrn_radiation_source 'fine--focus sealed tube'
_diffrn_radiation_type MoK\a
_diffrn_radiation_wavelength 0.71073
_diffrn_reflns_av_R_equivalents 0.0261
_diffrn_reflns_av_sigmaI/netI 0.0271
_diffrn_reflns_limit_h_max 17
_diffrn_reflns_limit_h_min -17
_diffrn_reflns_limit_k_max 19
_diffrn_reflns_limit_k_min -19
_diffrn_reflns_limit_l_max 15
_diffrn_reflns_limit_l_min -15
_diffrn_reflns_number 20901
_diffrn_reflns_theta_full 25.00
_diffrn_reflns_theta_max 31.00
_diffrn_reflns_theta_min 2.37
_exptl_absorpt_coefficient_mu 0.104
_exptl_absorpt_correction_T_max 0.979
_exptl_absorpt_correction_T_min 0.969
_exptl_absorpt_correction_type multi-scan
_exptl_absorpt_process_details '(<i>SADABS</i>; Bruker, 2008)'
_exptl_crystal_colour yellow
_exptl_crystal_density_diffrn 1.411
_exptl_crystal_density_method 'not measured'
_exptl_crystal_description block
_exptl_crystal_F_000 728
_exptl_crystal_size_max 0.30
_exptl_crystal_size_mid 0.25
_exptl_crystal_size_min 0.20
_refine_diff_density_max 0.257
_refine_diff_density_min -0.161
_refine_ls_extinction_method none
_refine_ls_goodness_of_fit_ref 0.999
_refine_ls_hydrogen_treatment mixed
_refine_ls_matrix_type full
_refine_ls_number_parameters 242
_refine_ls_number_reflns 5167
_refine_ls_number_restraints 2
_refine_ls_restrained_S_all 0.999
_refine_ls_R_factor_all 0.0717
_refine_ls_R_factor_gt 0.0441
_refine_ls_shift/su_max 0.001
_refine_ls_shift/su_mean 0.000
_refine_ls_structure_factor_coef Fsqd
_refine_ls_weighting_details 'calc w=1/[\s^2^(Fo^2^)+(0.0665P)^2^+0.2325P] where P=(Fo^2^+2Fc^2^)/3'
_refine_ls_weighting_scheme calc
_refine_ls_wR_factor_gt 0.1151
_refine_ls_wR_factor_ref 0.1324
_reflns_number_gt 3502
_reflns_number_total 5167
_reflns_threshold_expression >2\s(I)
_cod_data_source_file rk2403.cif
_cod_data_source_block I
_cod_original_sg_symbol_H-M 'P 21/c'
_cod_database_code 2238234
_cod_database_fobs_code 2238234

loop_
_symmetry_equiv_pos_as_xyz
'x, y, z'
'-x, y+1/2, -z+1/2'
'-x, -y, -z'
'x, -y-1/2, z-1/2'

loop_
_atom_site_type_symbol
_atom_site_label
_atom_site_fract_x
_atom_site_fract_y
_atom_site_fract_z
_atom_site_U_iso_or_equiv
_atom_site_adp_type
_atom_site_calc_flag
_atom_site_refinement_flags
_atom_site_occupancy
_atom_site_symmetry_multiplicity
C C1 0.20517(13) 0.35795(13) 0.37822(16) 0.0565(4) Uani d . 1 1
H H1 0.2233 0.3054 0.3355 0.068 Uiso calc R 1 1
C C2 0.13329(14) 0.43504(14) 0.30526(17) 0.0602(4) Uani d . 1 1
H H2 0.1041 0.4347 0.2121 0.072 Uiso calc R 1 1
C C3 0.10387(14) 0.51262(13) 0.36769(17) 0.0573(4) Uani d . 1 1
H H3 0.0555 0.5635 0.3164 0.069 Uiso calc R 1 1
C C4 0.14643(12) 0.51452(11) 0.50668(16) 0.0494(3) Uani d . 1 1
H H4 0.1265 0.5660 0.5494 0.059 Uiso calc R 1 1
C C5 0.21853(11) 0.43880(9) 0.57979(14) 0.0401(3) Uani d . 1 1
C C6 0.24886(11) 0.36182(10) 0.51613(15) 0.0444(3) Uani d . 1 1
C C7 0.35751(11) 0.32910(9) 0.73933(15) 0.0440(3) Uani d . 1 1
C C8 0.28153(11) 0.42334(9) 0.72866(14) 0.0383(3) Uani d . 1 1
C C9 0.21736(12) 0.45201(9) 0.89615(14) 0.0416(3) Uani d . 1 1
C C10 0.30798(11) 0.53001(8) 0.90518(13) 0.0355(3) Uani d . 1 1
C C11 0.35077(10) 0.50798(8) 0.81357(13) 0.0346(3) Uani d . 1 1
C C12 0.45130(11) 0.55592(8) 0.79841(13) 0.0347(3) Uani d . 1 1
C C13 0.57815(14) 0.55042(11) 0.68384(18) 0.0541(4) Uani d . 1 1
H H13A 0.5593 0.6150 0.6455 0.081 Uiso calc R 1 1
H H13B 0.5951 0.5079 0.6240 0.081 Uiso calc R 1 1
H H13C 0.6477 0.5537 0.7686 0.081 Uiso calc R 1 1
C C14 0.26345(11) 0.64409(9) 1.05174(13) 0.0383(3) Uani d . 1 1
C C15 0.30989(14) 0.68008(11) 1.18109(15) 0.0512(3) Uani d . 1 1
H H15 0.3924 0.6758 1.2355 0.061 Uiso calc R 1 1
C C16 0.23301(17) 0.72265(13) 1.22943(18) 0.0649(5) Uani d . 1 1
H H16 0.2643 0.7472 1.3167 0.078 Uiso calc R 1 1
C C17 0.11072(16) 0.72924(13) 1.1501(2) 0.0646(5) Uani d . 1 1
H H17 0.0594 0.7565 1.1844 0.077 Uiso calc R 1 1
C C18 0.06501(14) 0.69548(12) 1.02087(18) 0.0592(4) Uani d . 1 1
H H18 -0.0174 0.7007 0.9665 0.071 Uiso calc R 1 1
C C19 0.14097(12) 0.65364(11) 0.97084(15) 0.0482(3) Uani d . 1 1
H H19 0.1097 0.6318 0.8823 0.058 Uiso calc R 1 1
N N1 0.32908(11) 0.29741(8) 0.61328(14) 0.0520(3) Uani d D 1 1
H H1A 0.3634(15) 0.2457(10) 0.5943(17) 0.062 Uiso d D 1 1
N N2 0.34264(10) 0.60019(8) 1.00166(11) 0.0393(2) Uani d D 1 1
H H2A 0.4110(10) 0.6321(10) 1.0165(15) 0.047 Uiso d D 1 1
O O1 0.42614(9) 0.29188(7) 0.84405(12) 0.0569(3) Uani d . 1 1
O O2 0.19725(8) 0.39643(6) 0.78561(10) 0.0445(2) Uani d . 1 1
O O3 0.17129(11) 0.43426(8) 0.96977(12) 0.0624(3) Uani d . 1 1
O O4 0.47595(8) 0.51218(7) 0.70423(10) 0.0448(2) Uani d . 1 1
O O5 0.50692(8) 0.62507(6) 0.86606(9) 0.0437(2) Uani d . 1 1

loop_
_atom_site_aniso_label
_atom_site_aniso_U_11
_atom_site_aniso_U_22
_atom_site_aniso_U_33
_atom_site_aniso_U_12
_atom_site_aniso_U_13
_atom_site_aniso_U_23
C1 0.0449(8) 0.0651(9) 0.0649(10) -0.0106(7) 0.0283(8) -0.0261(8)
C2 0.0438(8) 0.0854(12) 0.0511(8) -0.0129(8) 0.0197(7) -0.0146(8)
C3 0.0410(7) 0.0686(10) 0.0575(9) 0.0008(7) 0.0160(7) 0.0021(8)
C4 0.0405(7) 0.0483(7) 0.0580(9) 0.0048(6) 0.0193(7) -0.0054(6)
C5 0.0299(6) 0.0394(6) 0.0516(7) -0.0037(5) 0.0176(5) -0.0109(5)
C6 0.0326(6) 0.0419(6) 0.0606(8) -0.0062(5) 0.0214(6) -0.0156(6)
C7 0.0325(6) 0.0304(6) 0.0668(9) -0.0038(5) 0.0186(6) -0.0062(6)
C8 0.0319(6) 0.0315(5) 0.0542(8) -0.0026(4) 0.0206(6) -0.0058(5)
C9 0.0381(6) 0.0368(6) 0.0533(8) -0.0040(5) 0.0224(6) 0.0004(5)
C10 0.0325(5) 0.0308(5) 0.0442(7) -0.0012(4) 0.0172(5) 0.0022(5)
C11 0.0321(5) 0.0280(5) 0.0444(7) -0.0020(4) 0.0167(5) -0.0012(5)
C12 0.0330(5) 0.0303(5) 0.0428(6) -0.0001(4) 0.0180(5) 0.0019(5)
C13 0.0546(8) 0.0540(8) 0.0706(10) -0.0117(7) 0.0429(8) -0.0084(7)
C14 0.0401(6) 0.0340(6) 0.0454(7) -0.0037(5) 0.0224(6) -0.0024(5)
C15 0.0463(7) 0.0529(8) 0.0534(8) -0.0050(6) 0.0199(7) -0.0145(7)
C16 0.0698(11) 0.0678(10) 0.0635(10) -0.0082(8) 0.0344(9) -0.0273(8)
C17 0.0623(10) 0.0629(10) 0.0865(12) -0.0056(8) 0.0489(10) -0.0207(9)
C18 0.0431(8) 0.0626(9) 0.0763(11) -0.0004(7) 0.0293(8) -0.0091(8)
C19 0.0426(7) 0.0546(8) 0.0484(8) -0.0004(6) 0.0200(6) -0.0041(6)
N1 0.0444(6) 0.0364(6) 0.0737(8) 0.0024(5) 0.0234(6) -0.0171(5)
N2 0.0356(5) 0.0399(5) 0.0455(6) -0.0056(4) 0.0200(5) -0.0062(4)
O1 0.0459(5) 0.0375(5) 0.0743(7) 0.0017(4) 0.0126(5) -0.0019(5)
O2 0.0383(5) 0.0376(4) 0.0634(6) -0.0096(4) 0.0268(5) -0.0070(4)
O3 0.0679(7) 0.0621(7) 0.0739(7) -0.0214(5) 0.0460(6) -0.0051(6)
O4 0.0443(5) 0.0417(5) 0.0575(6) -0.0095(4) 0.0304(5) -0.0116(4)
O5 0.0456(5) 0.0371(4) 0.0523(5) -0.0115(4) 0.0245(4) -0.0072(4)

loop_
_atom_type_symbol
_atom_type_description
_atom_type_scat_dispersion_real
_atom_type_scat_dispersion_imag
_atom_type_scat_source
C C 0.0033 0.0016 'International Tables Vol C Tables 4.2.6.8 and 6.1.1.4'
H H 0.0000 0.0000 'International Tables Vol C Tables 4.2.6.8 and 6.1.1.4'
N N 0.0061 0.0033 'International Tables Vol C Tables 4.2.6.8 and 6.1.1.4'
O O 0.0106 0.0060 'International Tables Vol C Tables 4.2.6.8 and 6.1.1.4'

loop_
_geom_angle_atom_site_label_1
_geom_angle_atom_site_label_2
_geom_angle_atom_site_label_3
_geom_angle
C6 C1 C2 117.66(14)
C6 C1 H1 121.2
C2 C1 H1 121.2
C3 C2 C1 121.61(15)
C3 C2 H2 119.2
C1 C2 H2 119.2
C2 C3 C4 120.11(16)
C2 C3 H3 119.9
C4 C3 H3 119.9
C5 C4 C3 118.64(14)
C5 C4 H4 120.7
C3 C4 H4 120.7
C4 C5 C6 120.78(13)
C4 C5 C8 130.60(12)
C6 C5 C8 108.54(11)
C1 C6 C5 121.17(14)
C1 C6 N1 129.20(13)
C5 C6 N1 109.60(12)
O1 C7 N1 128.04(12)
O1 C7 C8 124.58(13)
N1 C7 C8 107.35(12)
O2 C8 C11 103.98(10)
O2 C8 C5 111.85(10)
C11 C8 C5 117.76(11)
O2 C8 C7 105.30(10)
C11 C8 C7 115.18(10)
C5 C8 C7 102.35(10)
O3 C9 O2 122.23(12)
O3 C9 C10 130.00(13)
O2 C9 C10 107.70(11)
C11 C10 N2 130.46(11)
C11 C10 C9 107.25(11)
N2 C10 C9 121.93(11)
C10 C11 C12 126.32(11)
C10 C11 C8 110.00(10)
C12 C11 C8 123.66(11)
O5 C12 O4 124.86(11)
O5 C12 C11 123.91(11)
O4 C12 C11 111.20(10)
O4 C13 H13A 109.5
O4 C13 H13B 109.5
H13A C13 H13B 109.5
O4 C13 H13C 109.5
H13A C13 H13C 109.5
H13B C13 H13C 109.5
C15 C14 C19 119.50(12)
C15 C14 N2 119.60(12)
C19 C14 N2 120.88(12)
C14 C15 C16 119.51(14)
C14 C15 H15 120.2
C16 C15 H15 120.2
C17 C16 C15 120.83(15)
C17 C16 H16 119.6
C15 C16 H16 119.6
C18 C17 C16 119.66(14)
C18 C17 H17 120.2
C16 C17 H17 120.2
C17 C18 C19 120.11(15)
C17 C18 H18 119.9
C19 C18 H18 119.9
C18 C19 C14 120.34(14)
C18 C19 H19 119.8
C14 C19 H19 119.8
C7 N1 C6 111.98(11)
C7 N1 H1A 123.5(11)
C6 N1 H1A 124.2(11)
C10 N2 C14 123.85(10)
C10 N2 H2A 116.6(10)
C14 N2 H2A 117.1(10)
C9 O2 C8 110.27(9)
C12 O4 C13 116.51(10)

loop_
_geom_bond_atom_site_label_1
_geom_bond_atom_site_label_2
_geom_bond_distance
C1 C6 1.377(2)
C1 C2 1.385(2)
C1 H1 0.9300
C2 C3 1.385(2)
C2 H2 0.9300
C3 C4 1.388(2)
C3 H3 0.9300
C4 C5 1.3729(19)
C4 H4 0.9300
C5 C6 1.3920(17)
C5 C8 1.4981(19)
C6 N1 1.4083(19)
C7 O1 1.2112(17)
C7 N1 1.3466(19)
C7 C8 1.5571(17)
C8 O2 1.4537(15)
C8 C11 1.4986(16)
C9 O3 1.1847(16)
C9 O2 1.3607(17)
C9 C10 1.5041(17)
C10 C11 1.3448(17)
C10 N2 1.3545(16)
C11 C12 1.4564(16)
C12 O5 1.2137(14)
C12 O4 1.3304(15)
C13 O4 1.4498(16)
C13 H13A 0.9600
C13 H13B 0.9600
C13 H13C 0.9600
C14 C15 1.3773(19)
C14 C19 1.3842(19)
C14 N2 1.4253(16)
C15 C16 1.381(2)
C15 H15 0.9300
C16 C17 1.376(3)
C16 H16 0.9300
C17 C18 1.366(2)
C17 H17 0.9300
C18 C19 1.380(2)
C18 H18 0.9300
C19 H19 0.9300
N1 H1A 0.887(9)
N2 H2A 0.890(9)

loop_
_geom_hbond_atom_site_label_D
_geom_hbond_atom_site_label_H
_geom_hbond_atom_site_label_A
_geom_hbond_site_symmetry_A
_geom_hbond_distance_DH
_geom_hbond_distance_HA
_geom_hbond_distance_DA
_geom_hbond_angle_DHA
N1 H1A O5 2_646 0.887(16) 2.191(17) 3.0268(16) 156.9(15)
N2 H2A O1 3_667 0.891(14) 2.189(14) 2.9907(17) 149.4(13)
N2 H2A O5 1_555 0.891(14) 2.389(15) 2.9691(16) 122.95(14)
C13 H13A O1 2_656 0.96 2.41 3.2999(18) 153

loop_
_geom_torsion_atom_site_label_1
_geom_torsion_atom_site_label_2
_geom_torsion_atom_site_label_3
_geom_torsion_atom_site_label_4
_geom_torsion
C6 C1 C2 C3 -1.3(2)
C1 C2 C3 C4 -0.1(2)
C2 C3 C4 C5 0.6(2)
C3 C4 C5 C6 0.3(2)
C3 C4 C5 C8 176.78(13)
C2 C1 C6 C5 2.1(2)
C2 C1 C6 N1 -175.49(13)
C4 C5 C6 C1 -1.7(2)
C8 C5 C6 C1 -178.88(12)
C4 C5 C6 N1 176.37(12)
C8 C5 C6 N1 -0.85(14)
C4 C5 C8 O2 73.88(17)
C6 C5 C8 O2 -109.27(11)
C4 C5 C8 C11 -46.46(18)
C6 C5 C8 C11 130.39(11)
C4 C5 C8 C7 -173.86(13)
C6 C5 C8 C7 2.99(12)
O1 C7 C8 O2 -65.30(15)
N1 C7 C8 O2 112.83(12)
O1 C7 C8 C11 48.61(18)
N1 C7 C8 C11 -133.26(12)
O1 C7 C8 C5 177.64(12)
N1 C7 C8 C5 -4.23(13)
O3 C9 C10 C11 167.68(15)
O2 C9 C10 C11 -9.33(14)
O3 C9 C10 N2 -6.1(2)
O2 C9 C10 N2 176.87(11)
N2 C10 C11 C12 1.5(2)
C9 C10 C11 C12 -171.60(11)
N2 C10 C11 C8 179.99(12)
C9 C10 C11 C8 6.91(14)
O2 C8 C11 C10 -2.33(13)
C5 C8 C11 C10 122.03(12)
C7 C8 C11 C10 -117.01(12)
O2 C8 C11 C12 176.23(10)
C5 C8 C11 C12 -59.41(15)
C7 C8 C11 C12 61.55(16)
C10 C11 C12 O5 -2.4(2)
C8 C11 C12 O5 179.27(12)
C10 C11 C12 O4 175.70(12)
C8 C11 C12 O4 -2.62(16)
C19 C14 C15 C16 1.8(2)
N2 C14 C15 C16 179.97(14)
C14 C15 C16 C17 0.2(3)
C15 C16 C17 C18 -1.6(3)
C16 C17 C18 C19 1.0(3)
C17 C18 C19 C14 1.1(2)
C15 C14 C19 C18 -2.5(2)
N2 C14 C19 C18 179.41(13)
O1 C7 N1 C6 -177.92(13)
C8 C7 N1 C6 4.03(15)
C1 C6 N1 C7 175.69(14)
C5 C6 N1 C7 -2.14(15)
C11 C10 N2 C14 151.63(13)
C9 C10 N2 C14 -36.17(18)
C15 C14 N2 C10 152.11(13)
C19 C14 N2 C10 -29.79(18)
O3 C9 O2 C8 -169.38(13)
C10 C9 O2 C8 7.91(14)
C11 C8 O2 C9 -3.79(13)
C5 C8 O2 C9 -131.88(11)
C7 C8 O2 C9 117.71(11)
O5 C12 O4 C13 0.81(19)
C11 C12 O4 C13 -177.27(11)
